data_1541923
loop_
_publ_author_name
'Chang, Meng-Yang'
'Cheng, Yu-Chieh'

_publ_section_title
;
 Synthesis of Substituted Tetralins and Benzosuberans via
 BF3&#x00B7;OEt2-Mediated Formal (4 + 2) and (5 + 2) Stereocontrolled
 Cycloaddition of 4-Alkenols with Veratrol.
;
_journal_issue 3
_journal_name_full 'Organic letters'
_journal_page_first 608
_journal_page_last 611
_journal_paper_doi 10.1021/acs.orglett.5b03696
_journal_volume 18
_journal_year 2016
_chemical_absolute_configuration rm
_chemical_formula_sum 'C28 H32 O4 S'
_chemical_formula_weight 464.59
_space_group_crystal_system orthorhombic
_space_group_IT_number 19
_space_group_name_Hall 'P 2ac 2ab'
_space_group_name_H-M_alt 'P 21 21 21'
_symmetry_space_group_name_Hall 'P 2ac 2ab'
_symmetry_space_group_name_H-M 'P 21 21 21'
_atom_sites_solution_hydrogens geom
_audit_creation_method SHELXL-2014/6
_cell_angle_alpha 90
_cell_angle_beta 90
_cell_angle_gamma 90
_cell_formula_units_Z 4
_cell_length_a 9.4078(8)
_cell_length_b 9.4698(8)
_cell_length_c 26.640(2)
_cell_measurement_reflns_used 6408
_cell_measurement_temperature 100(2)
_cell_measurement_theta_max 26.4009
_cell_measurement_theta_min 2.2825
_cell_volume 2373.4(3)
_computing_cell_refinement 'SAINT V8.34A (Bruker AXS Inc., 2013)'
_computing_data_collection 'APEX2 (Bruker AXS, 2010)'
_computing_data_reduction 'SAINT V8.34A (Bruker AXS Inc., 2013)'
_computing_molecular_graphics 'SHELXTL (Sheldrick, 2008)'
_computing_publication_material SHELXTL
_computing_structure_refinement 'SHELXL-2014/6 (Sheldrick, 2014)'
_diffrn_ambient_temperature 100(2)
_diffrn_detector_area_resol_mean 8.3333
_diffrn_measured_fraction_theta_full 0.999
_diffrn_measured_fraction_theta_max 0.999
_diffrn_measurement_device_type 'Bruker APEX-II CCD'
_diffrn_measurement_method '\f and \w scans'
_diffrn_radiation_type MoK\a
_diffrn_radiation_wavelength 0.71073
_diffrn_reflns_av_R_equivalents 0.0405
_diffrn_reflns_av_unetI/netI 0.0345
_diffrn_reflns_laue_measured_fraction_full 0.999
_diffrn_reflns_laue_measured_fraction_max 0.999
_diffrn_reflns_limit_h_max 11
_diffrn_reflns_limit_h_min -11
_diffrn_reflns_limit_k_max 11
_diffrn_reflns_limit_k_min -11
_diffrn_reflns_limit_l_max 33
_diffrn_reflns_limit_l_min -33
_diffrn_reflns_number 20047
_diffrn_reflns_point_group_measured_fraction_full 1.000
_diffrn_reflns_point_group_measured_fraction_max 0.999
_diffrn_reflns_theta_full 25.242
_diffrn_reflns_theta_max 26.480
_diffrn_reflns_theta_min 1.529
_exptl_absorpt_coefficient_mu 0.169
_exptl_absorpt_correction_T_max 0.9485
_exptl_absorpt_correction_T_min 0.8158
_exptl_absorpt_correction_type multi-scan
_exptl_absorpt_process_details 'SADABS V2014/4 (Bruker AXS Inc.)'
_exptl_crystal_colour Colorless
_exptl_crystal_density_diffrn 1.300
_exptl_crystal_density_meas ?
_exptl_crystal_density_method 'not measured'
_exptl_crystal_description Lump
_exptl_crystal_F_000 992
_exptl_crystal_size_max 0.18
_exptl_crystal_size_mid 0.15
_exptl_crystal_size_min 0.13
_refine_diff_density_max 0.405
_refine_diff_density_min -0.271
_refine_diff_density_rms 0.043
_refine_ls_abs_structure_details
;
 Flack x determined using 1877 quotients [(I+)-(I-)]/[(I+)+(I-)]
 (Parsons, Flack and Wagner, Acta Cryst. B69 (2013) 249-259).
;
_refine_ls_abs_structure_Flack 0.03(3)
_refine_ls_extinction_method none
_refine_ls_goodness_of_fit_ref 1.033
_refine_ls_hydrogen_treatment constr
_refine_ls_matrix_type full
_refine_ls_number_parameters 303
_refine_ls_number_reflns 4903
_refine_ls_number_restraints 0
_refine_ls_restrained_S_all 1.033
_refine_ls_R_factor_all 0.0368
_refine_ls_R_factor_gt 0.0321
_refine_ls_shift/su_max 0.001
_refine_ls_shift/su_mean 0.000
_refine_ls_structure_factor_coef Fsqd
_refine_ls_weighting_details 'w=1/[\s^2^(Fo^2^)+(0.0413P)^2^+0.5856P] where P=(Fo^2^+2Fc^2^)/3'
_refine_ls_weighting_scheme calc
_refine_ls_wR_factor_gt 0.0781
_refine_ls_wR_factor_ref 0.0806
_reflns_Friedel_coverage 0.751
_reflns_friedel_fraction_full 1.000
_reflns_friedel_fraction_max 1.000
_reflns_number_gt 4546
_reflns_number_total 4903
_reflns_threshold_expression 'I > 2\s(I)'
_cod_data_source_file ol5b03696_si_006.cif
_cod_data_source_block mo_150432lt_0m
_cod_depositor_comments
;
The following automatic conversions were performed:

'_exptl_crystal_density_meas' value 'not measured' was changed to '?'
- the value is perceived as not measured.

Automatic conversion script
Id: cif_fix_values 4268 2015-11-12 08:31:59Z antanas 

 Adding full bibliography for 1541918--1541929.cif.
;
_cod_original_cell_volume 2373.3(4)
_cod_database_code 1541923
_shelx_space_group_comment
;
The symmetry employed for this shelxl refinement is uniquely defined
by the following loop, which should always be used as a source of
symmetry information in preference to the above space-group names.
They are only intended as comments.
;
_shelxl_version_number 2014/6

loop_
_space_group_symop_operation_xyz
'x, y, z'
'x+1/2, -y+1/2, -z'
'-x, y+1/2, -z+1/2'
'-x+1/2, -y, z+1/2'

loop_
_atom_site_label
_atom_site_type_symbol
_atom_site_fract_x
_atom_site_fract_y
_atom_site_fract_z
_atom_site_U_iso_or_equiv
_atom_site_adp_type
_atom_site_occupancy
_atom_site_site_symmetry_order
_atom_site_calc_flag
_atom_site_refinement_flags_posn
_atom_site_refinement_flags_adp
S1 S 0.48698(6) 0.43873(6) 0.92724(2) 0.01528(13) Uani 1 1 d . .
O1 O -0.14104(19) 0.87175(18) 0.86509(7) 0.0203(4) Uani 1 1 d . .
O2 O 0.3930(2) 0.51531(18) 0.96022(6) 0.0230(4) Uani 1 1 d . .
O3 O 0.12311(19) 0.98704(17) 0.88357(6) 0.0200(4) Uani 1 1 d . .
O4 O 0.62594(19) 0.49742(19) 0.91658(7) 0.0238(4) Uani 1 1 d . .
C1 C 0.5625(3) -0.1563(3) 1.00704(12) 0.0330(7) Uani 1 1 d . .
H1A H 0.6304 -0.1555 1.0349 0.050 Uiso 1 1 calc R U
H1B H 0.5985 -0.2171 0.9801 0.050 Uiso 1 1 calc R U
H1C H 0.4708 -0.1927 1.0188 0.050 Uiso 1 1 calc R U
C2 C 0.5434(3) -0.0081(3) 0.98739(9) 0.0213(5) Uani 1 1 d . .
C3 C 0.4281(3) 0.0738(3) 1.00187(9) 0.0226(5) Uani 1 1 d . .
H3 H 0.3597 0.0357 1.0243 0.027 Uiso 1 1 calc R U
C4 C 0.4113(3) 0.2101(3) 0.98413(9) 0.0194(5) Uani 1 1 d . .
H4 H 0.3316 0.2649 0.9942 0.023 Uiso 1 1 calc R U
C5 C 0.5114(3) 0.2664(2) 0.95151(8) 0.0152(5) Uani 1 1 d . .
C6 C 0.3998(2) 0.4105(2) 0.86808(8) 0.0137(5) Uani 1 1 d . .
H6 H 0.4676 0.3572 0.8462 0.016 Uiso 1 1 calc R U
C7 C 0.3740(2) 0.5573(3) 0.84257(8) 0.0135(4) Uani 1 1 d . .
H7 H 0.4402 0.6235 0.8601 0.016 Uiso 1 1 calc R U
C8 C 0.2255(3) 0.6216(2) 0.85004(9) 0.0138(5) Uani 1 1 d . .
C9 C 0.0919(2) 0.5612(3) 0.83901(8) 0.0134(4) Uani 1 1 d . .
C10 C -0.0286(3) 0.6467(2) 0.84487(9) 0.0155(5) Uani 1 1 d . .
H10 H -0.1190 0.6061 0.8382 0.019 Uiso 1 1 calc R U
C11 C -0.0240(3) 0.7869(2) 0.85974(8) 0.0158(5) Uani 1 1 d . .
C12 C -0.2754(3) 0.8063(3) 0.85560(11) 0.0257(6) Uani 1 1 d . .
H12A H -0.2805 0.7773 0.8203 0.039 Uiso 1 1 calc R U
H12B H -0.3520 0.8735 0.8628 0.039 Uiso 1 1 calc R U
H12C H -0.2859 0.7231 0.8772 0.039 Uiso 1 1 calc R U
C13 C 0.2671(3) 0.3193(2) 0.87386(9) 0.0155(5) Uani 1 1 d . .
H13A H 0.2034 0.3610 0.8995 0.019 Uiso 1 1 calc R U
H13B H 0.2942 0.2234 0.8851 0.019 Uiso 1 1 calc R U
C14 C 0.1898(3) 0.3108(3) 0.82321(9) 0.0160(5) Uani 1 1 d . .
H14A H 0.2572 0.3352 0.7960 0.019 Uiso 1 1 calc R U
H14B H 0.1577 0.2125 0.8176 0.019 Uiso 1 1 calc R U
C15 C 0.0611(2) 0.4096(2) 0.82025(9) 0.0154(5) Uani 1 1 d . .
C16 C 0.1096(3) 0.8464(2) 0.87058(9) 0.0156(5) Uani 1 1 d . .
C17 C 0.0776(3) 1.0176(3) 0.93379(9) 0.0238(6) Uani 1 1 d . .
H17A H -0.0210 0.9864 0.9382 0.036 Uiso 1 1 calc R U
H17B H 0.0838 1.1195 0.9398 0.036 Uiso 1 1 calc R U
H17C H 0.1388 0.9677 0.9577 0.036 Uiso 1 1 calc R U
C18 C 0.2286(3) 0.7633(2) 0.86577(9) 0.0152(5) Uani 1 1 d . .
H18 H 0.3182 0.8041 0.8735 0.018 Uiso 1 1 calc R U
C19 C 0.4229(2) 0.5575(3) 0.78759(8) 0.0143(4) Uani 1 1 d . .
C20 C 0.5575(3) 0.5056(3) 0.77500(9) 0.0170(5) Uani 1 1 d . .
H20 H 0.6172 0.4684 0.8006 0.020 Uiso 1 1 calc R U
C21 C 0.6051(3) 0.5075(3) 0.72580(10) 0.0200(5) Uani 1 1 d . .
H21 H 0.6964 0.4708 0.7179 0.024 Uiso 1 1 calc R U
C22 C 0.5205(3) 0.5626(3) 0.68800(9) 0.0190(5) Uani 1 1 d . .
H22 H 0.5525 0.5625 0.6542 0.023 Uiso 1 1 calc R U
C23 C 0.3884(3) 0.6180(3) 0.70029(9) 0.0198(5) Uani 1 1 d . .
H23 H 0.3303 0.6572 0.6747 0.024 Uiso 1 1 calc R U
C24 C 0.3404(3) 0.6167(3) 0.74939(9) 0.0177(5) Uani 1 1 d . .
H24 H 0.2504 0.6565 0.7572 0.021 Uiso 1 1 calc R U
C25 C 0.0086(3) 0.4146(3) 0.76533(9) 0.0217(5) Uani 1 1 d . .
H25A H 0.0837 0.4533 0.7439 0.033 Uiso 1 1 calc R U
H25B H -0.0759 0.4747 0.7632 0.033 Uiso 1 1 calc R U
H25C H -0.0152 0.3189 0.7541 0.033 Uiso 1 1 calc R U
C26 C -0.0577(3) 0.3418(3) 0.85270(10) 0.0200(5) Uani 1 1 d . .
H26A H -0.0709 0.2431 0.8427 0.030 Uiso 1 1 calc R U
H26B H -0.1468 0.3936 0.8477 0.030 Uiso 1 1 calc R U
H26C H -0.0306 0.3458 0.8882 0.030 Uiso 1 1 calc R U
C27 C 0.6287(3) 0.1871(3) 0.93654(9) 0.0175(5) Uani 1 1 d . .
H27 H 0.6974 0.2259 0.9143 0.021 Uiso 1 1 calc R U
C28 C 0.6434(3) 0.0505(3) 0.95465(9) 0.0209(5) Uani 1 1 d . .
H28 H 0.7230 -0.0043 0.9446 0.025 Uiso 1 1 calc R U

loop_
_atom_site_aniso_label
_atom_site_aniso_U_11
_atom_site_aniso_U_22
_atom_site_aniso_U_33
_atom_site_aniso_U_23
_atom_site_aniso_U_13
_atom_site_aniso_U_12
S1 0.0157(3) 0.0162(3) 0.0139(3) 0.0009(2) -0.0029(2) -0.0012(2)
O1 0.0173(9) 0.0178(9) 0.0257(10) 0.0011(7) 0.0021(7) 0.0045(7)
O2 0.0306(10) 0.0204(9) 0.0180(9) -0.0043(7) -0.0014(8) 0.0038(8)
O3 0.0264(10) 0.0129(8) 0.0208(9) -0.0002(7) 0.0083(7) -0.0013(7)
O4 0.0194(9) 0.0249(9) 0.0272(10) 0.0076(8) -0.0079(7) -0.0069(8)
C1 0.0412(18) 0.0238(14) 0.0340(17) 0.0075(12) -0.0075(14) -0.0020(13)
C2 0.0265(14) 0.0198(12) 0.0177(12) 0.0008(10) -0.0092(10) -0.0027(10)
C3 0.0260(13) 0.0279(14) 0.0138(12) 0.0033(10) 0.0000(10) -0.0068(12)
C4 0.0183(13) 0.0244(13) 0.0156(12) 0.0004(10) 0.0021(10) 0.0011(10)
C5 0.0182(12) 0.0158(11) 0.0116(10) 0.0011(8) -0.0035(10) -0.0003(10)
C6 0.0135(11) 0.0162(12) 0.0115(11) -0.0002(8) -0.0009(9) 0.0006(9)
C7 0.0122(10) 0.0151(11) 0.0133(11) 0.0001(9) -0.0007(8) -0.0014(10)
C8 0.0155(11) 0.0168(11) 0.0092(11) 0.0020(9) 0.0014(9) 0.0017(9)
C9 0.0157(11) 0.0150(11) 0.0095(10) 0.0008(9) 0.0000(8) 0.0011(10)
C10 0.0130(12) 0.0195(12) 0.0139(11) 0.0019(9) -0.0007(9) -0.0001(9)
C11 0.0166(12) 0.0183(11) 0.0126(11) 0.0037(9) 0.0027(9) 0.0028(10)
C12 0.0161(13) 0.0214(13) 0.0397(17) -0.0009(12) -0.0005(12) 0.0035(11)
C13 0.0148(12) 0.0155(11) 0.0162(12) 0.0020(9) 0.0000(9) -0.0017(9)
C14 0.0155(12) 0.0153(11) 0.0171(12) -0.0011(9) -0.0008(9) -0.0016(9)
C15 0.0137(11) 0.0171(12) 0.0155(12) -0.0012(9) -0.0008(9) 0.0000(9)
C16 0.0219(13) 0.0125(11) 0.0124(12) 0.0011(9) 0.0043(10) -0.0011(10)
C17 0.0288(14) 0.0222(13) 0.0204(13) -0.0055(10) 0.0072(11) -0.0053(11)
C18 0.0160(12) 0.0191(12) 0.0106(11) 0.0022(9) 0.0019(9) -0.0036(9)
C19 0.0142(11) 0.0135(11) 0.0152(11) -0.0005(9) 0.0019(8) -0.0032(10)
C20 0.0125(11) 0.0197(12) 0.0189(12) 0.0033(10) -0.0029(9) -0.0001(9)
C21 0.0142(12) 0.0233(12) 0.0225(13) -0.0007(10) 0.0049(10) -0.0010(10)
C22 0.0211(12) 0.0203(11) 0.0155(11) 0.0013(10) 0.0047(9) -0.0052(11)
C23 0.0210(13) 0.0219(12) 0.0164(12) 0.0055(10) -0.0017(10) -0.0007(10)
C24 0.0166(12) 0.0176(12) 0.0188(13) 0.0007(9) 0.0017(10) 0.0020(9)
C25 0.0211(13) 0.0240(13) 0.0200(12) -0.0060(9) -0.0053(10) 0.0014(11)
C26 0.0135(12) 0.0167(12) 0.0299(14) -0.0015(10) 0.0005(10) -0.0023(9)
C27 0.0143(12) 0.0251(13) 0.0131(12) 0.0002(9) -0.0027(9) -0.0009(10)
C28 0.0172(12) 0.0257(13) 0.0198(12) -0.0038(11) -0.0042(10) 0.0054(11)

loop_
_atom_type_symbol
_atom_type_description
_atom_type_scat_dispersion_real
_atom_type_scat_dispersion_imag
_atom_type_scat_source
C C 0.0033 0.0016 'International Tables Vol C Tables 4.2.6.8 and 6.1.1.4'
H H 0.0000 0.0000 'International Tables Vol C Tables 4.2.6.8 and 6.1.1.4'
O O 0.0106 0.0060 'International Tables Vol C Tables 4.2.6.8 and 6.1.1.4'
S S 0.1246 0.1234 'International Tables Vol C Tables 4.2.6.8 and 6.1.1.4'

loop_
_geom_angle_atom_site_label_1
_geom_angle_atom_site_label_2
_geom_angle_atom_site_label_3
_geom_angle
O2 S1 O4 118.67(11)
O2 S1 C5 108.72(11)
O4 S1 C5 107.94(11)
O2 S1 C6 109.23(11)
O4 S1 C6 107.27(11)
C5 S1 C6 104.04(11)
C11 O1 C12 115.94(19)
C16 O3 C17 113.61(18)
C2 C1 H1A 109.5
C2 C1 H1B 109.5
H1A C1 H1B 109.5
C2 C1 H1C 109.5
H1A C1 H1C 109.5
H1B C1 H1C 109.5
C3 C2 C28 118.5(2)
C3 C2 C1 121.1(3)
C28 C2 C1 120.4(2)
C4 C3 C2 121.1(2)
C4 C3 H3 119.5
C2 C3 H3 119.5
C3 C4 C5 119.6(2)
C3 C4 H4 120.2
C5 C4 H4 120.2
C4 C5 C27 120.7(2)
C4 C5 S1 119.61(19)
C27 C5 S1 119.69(19)
C13 C6 C7 114.78(19)
C13 C6 S1 111.65(16)
C7 C6 S1 108.65(15)
C13 C6 H6 107.1
C7 C6 H6 107.1
S1 C6 H6 107.1
C19 C7 C8 113.29(18)
C19 C7 C6 111.66(19)
C8 C7 C6 115.90(18)
C19 C7 H7 104.9
C8 C7 H7 104.9
C6 C7 H7 104.9
C18 C8 C9 117.8(2)
C18 C8 C7 113.5(2)
C9 C8 C7 128.4(2)
C10 C9 C8 117.6(2)
C10 C9 C15 114.9(2)
C8 C9 C15 127.5(2)
C11 C10 C9 124.0(2)
C11 C10 H10 118.0
C9 C10 H10 118.0
O1 C11 C10 124.5(2)
O1 C11 C16 117.5(2)
C10 C11 C16 118.1(2)
O1 C12 H12A 109.5
O1 C12 H12B 109.5
H12A C12 H12B 109.5
O1 C12 H12C 109.5
H12A C12 H12C 109.5
H12B C12 H12C 109.5
C6 C13 C14 109.21(19)
C6 C13 H13A 109.8
C14 C13 H13A 109.8
C6 C13 H13B 109.8
C14 C13 H13B 109.8
H13A C13 H13B 108.3
C15 C14 C13 112.8(2)
C15 C14 H14A 109.0
C13 C14 H14A 109.0
C15 C14 H14B 109.0
C13 C14 H14B 109.0
H14A C14 H14B 107.8
C14 C15 C25 108.67(19)
C14 C15 C9 113.74(19)
C25 C15 C9 109.70(19)
C14 C15 C26 106.72(19)
C25 C15 C26 108.0(2)
C9 C15 C26 109.80(19)
C18 C16 O3 120.0(2)
C18 C16 C11 118.6(2)
O3 C16 C11 121.3(2)
O3 C17 H17A 109.5
O3 C17 H17B 109.5
H17A C17 H17B 109.5
O3 C17 H17C 109.5
H17A C17 H17C 109.5
H17B C17 H17C 109.5
C16 C18 C8 123.9(2)
C16 C18 H18 118.1
C8 C18 H18 118.1
C24 C19 C20 118.0(2)
C24 C19 C7 121.9(2)
C20 C19 C7 120.0(2)
C21 C20 C19 121.0(2)
C21 C20 H20 119.5
C19 C20 H20 119.5
C20 C21 C22 120.5(2)
C20 C21 H21 119.8
C22 C21 H21 119.8
C21 C22 C23 119.0(2)
C21 C22 H22 120.5
C23 C22 H22 120.5
C24 C23 C22 120.8(2)
C24 C23 H23 119.6
C22 C23 H23 119.6
C23 C24 C19 120.7(2)
C23 C24 H24 119.7
C19 C24 H24 119.7
C15 C25 H25A 109.5
C15 C25 H25B 109.5
H25A C25 H25B 109.5
C15 C25 H25C 109.5
H25A C25 H25C 109.5
H25B C25 H25C 109.5
C15 C26 H26A 109.5
C15 C26 H26B 109.5
H26A C26 H26B 109.5
C15 C26 H26C 109.5
H26A C26 H26C 109.5
H26B C26 H26C 109.5
C28 C27 C5 118.8(2)
C28 C27 H27 120.6
C5 C27 H27 120.6
C27 C28 C2 121.3(2)
C27 C28 H28 119.3
C2 C28 H28 119.3

loop_
_geom_bond_atom_site_label_1
_geom_bond_atom_site_label_2
_geom_bond_distance
S1 O2 1.4419(19)
S1 O4 1.4486(19)
S1 C5 1.770(2)
S1 C6 1.797(2)
O1 C11 1.371(3)
O1 C12 1.431(3)
O3 C16 1.382(3)
O3 C17 1.434(3)
C1 C2 1.509(4)
C1 H1A 0.9800
C1 H1B 0.9800
C1 H1C 0.9800
C2 C3 1.388(4)
C2 C28 1.398(4)
C3 C4 1.384(4)
C3 H3 0.9500
C4 C5 1.388(3)
C4 H4 0.9500
C5 C27 1.393(3)
C6 C13 1.526(3)
C6 C7 1.565(3)
C6 H6 1.0000
C7 C19 1.535(3)
C7 C8 1.537(3)
C7 H7 1.0000
C8 C18 1.407(3)
C8 C9 1.412(3)
C9 C10 1.402(3)
C9 C15 1.548(3)
C10 C11 1.386(3)
C10 H10 0.9500
C11 C16 1.407(4)
C12 H12A 0.9800
C12 H12B 0.9800
C12 H12C 0.9800
C13 C14 1.535(3)
C13 H13A 0.9900
C13 H13B 0.9900
C14 C15 1.532(3)
C14 H14A 0.9900
C14 H14B 0.9900
C15 C25 1.545(3)
C15 C26 1.553(3)
C16 C18 1.374(3)
C17 H17A 0.9800
C17 H17B 0.9800
C17 H17C 0.9800
C18 H18 0.9500
C19 C24 1.397(3)
C19 C20 1.399(3)
C20 C21 1.385(4)
C20 H20 0.9500
C21 C22 1.385(3)
C21 H21 0.9500
C22 C23 1.388(4)
C22 H22 0.9500
C23 C24 1.384(3)
C23 H23 0.9500
C24 H24 0.9500
C25 H25A 0.9800
C25 H25B 0.9800
C25 H25C 0.9800
C26 H26A 0.9800
C26 H26B 0.9800
C26 H26C 0.9800
C27 C28 1.388(4)
C27 H27 0.9500
C28 H28 0.9500
